data_1505390
loop_
_publ_author_name
'Huang, Sheng-Xiong'
'Li, Rong-Tao'
'Liu, Jing-Ping'
'Lu, Yang'
'Chang, Ying'
'Lei, Chun'
'Xiao, Wei-Lie'
'Yang, Li-Bin'
'Zheng, Qi-Tai'
'Sun, Han-Dong'

_publ_section_title
;
 Isolation and characterization of biogenetically related highly
 oxygenated nortriterpenoids from Schisandra chinensis.
;
_journal_issue 11
_journal_name_full 'Organic letters'
_journal_page_first 2079
_journal_page_last 2082
_journal_paper_doi 10.1021/ol070510z
_journal_volume 9
_journal_year 2007
_chemical_absolute_configuration unk
_chemical_formula_moiety 'C29 H34 O10,2(H2 O)'
_chemical_formula_sum 'C29 H38 O12'
_chemical_formula_weight 578.59
_chemical_name_systematic
; 
 ? 
;
_space_group_IT_number 4
_symmetry_cell_setting monoclinic
_symmetry_space_group_name_Hall 'P 2yb'
_symmetry_space_group_name_H-M 'P 1 21 1'
_atom_sites_solution_hydrogens geom
_atom_sites_solution_primary direct
_atom_sites_solution_secondary difmap
_audit_creation_method SHELXL-97
_cell_angle_alpha 90.00
_cell_angle_beta 90.982(4)
_cell_angle_gamma 90.00
_cell_formula_units_Z 2
_cell_length_a 8.214(2)
_cell_length_b 15.608(5)
_cell_length_c 11.522(3)
_cell_measurement_reflns_used 8413
_cell_measurement_temperature 273(2)
_cell_measurement_theta_max 26.24
_cell_measurement_theta_min 1.77
_cell_volume 1477.0(7)
_computing_cell_refinement 'SCALE(Otwinowski & Minor,1996)'
_computing_data_collection 'DENZO(Otwinowski & Minor,1996)'
_computing_data_reduction 'SCALE(Otwinowski & Minor,1996)'
_computing_molecular_graphics 'ORTEPII(Johnson,1976) and PLUTON(Spek,1990)'
_computing_publication_material 'SHELXL97(Sheldrick, 1997)'
_computing_structure_refinement 'SHELXL-97 (Sheldrick, 1997)'
_computing_structure_solution 'SHELXS-97 (Sheldrick, 1990)'
_diffrn_ambient_temperature 273(2)
_diffrn_detector_area_resol_mean 0
_diffrn_measured_fraction_theta_full 0.987
_diffrn_measured_fraction_theta_max 0.987
_diffrn_measurement_device_type 'CCD area detector'
_diffrn_measurement_method 'phi and omega scans'
_diffrn_radiation_monochromator graphite
_diffrn_radiation_source 'fine-focus sealed tube'
_diffrn_radiation_type MoK\a
_diffrn_radiation_wavelength 0.71073
_diffrn_reflns_av_R_equivalents 0.0311
_diffrn_reflns_av_sigmaI/netI 0.0416
_diffrn_reflns_limit_h_max 10
_diffrn_reflns_limit_h_min -9
_diffrn_reflns_limit_k_max 15
_diffrn_reflns_limit_k_min -19
_diffrn_reflns_limit_l_max 12
_diffrn_reflns_limit_l_min -14
_diffrn_reflns_number 8413
_diffrn_reflns_theta_full 26.24
_diffrn_reflns_theta_max 26.24
_diffrn_reflns_theta_min 1.77
_diffrn_standards_decay_% 0
_diffrn_standards_interval_count 0
_diffrn_standards_interval_time 0
_diffrn_standards_number 0
_exptl_absorpt_coefficient_mu 0.101
_exptl_absorpt_correction_type none
_exptl_crystal_colour colourless
_exptl_crystal_density_diffrn 1.301
_exptl_crystal_density_method 'not measured'
_exptl_crystal_description block
_exptl_crystal_F_000 616
_exptl_crystal_size_max 0.5
_exptl_crystal_size_mid 0.4
_exptl_crystal_size_min 0.3
_refine_diff_density_max 0.219
_refine_diff_density_min -0.182
_refine_diff_density_rms 0.036
_refine_ls_extinction_method none
_refine_ls_goodness_of_fit_ref 1.031
_refine_ls_hydrogen_treatment mixed
_refine_ls_matrix_type full
_refine_ls_number_parameters 388
_refine_ls_number_reflns 3054
_refine_ls_number_restraints 7
_refine_ls_restrained_S_all 1.031
_refine_ls_R_factor_all 0.0928
_refine_ls_R_factor_gt 0.0429
_refine_ls_shift/su_max 0.000
_refine_ls_shift/su_mean 0.000
_refine_ls_structure_factor_coef Fsqd
_refine_ls_weighting_details 'calc w=1/[\s^2^(Fo^2^)+(0.0569P)^2^+0.3685P] where P=(Fo^2^+2Fc^2^)/3'
_refine_ls_weighting_scheme calc
_refine_ls_wR_factor_gt 0.1001
_refine_ls_wR_factor_ref 0.1266
_reflns_number_gt 1896
_reflns_number_total 3054
_reflns_threshold_expression >2sigma(I)
_cod_data_source_file ol070510zsi20070302_042607.cif
_cod_data_source_block scn64
_cod_original_cell_volume 1476.9(7)
_cod_original_sg_symbol_H-M 'P 21'
_cod_database_code 1505390

loop_
_symmetry_equiv_pos_as_xyz
'x, y, z'
'-x, y+1/2, -z'

loop_
_atom_site_label
_atom_site_type_symbol
_atom_site_fract_x
_atom_site_fract_y
_atom_site_fract_z
_atom_site_U_iso_or_equiv
_atom_site_adp_type
_atom_site_occupancy
_atom_site_symmetry_multiplicity
_atom_site_calc_flag
_atom_site_refinement_flags
O1 O 0.8125(3) 0.7012(2) 0.8052(3) 0.0597(8) Uani 1 1 d .
O2 O 0.6001(6) 0.6502(4) 0.8995(5) 0.1252(19) Uani 1 1 d .
O3 O 0.7952(6) 0.9272(3) 0.8250(3) 0.0854(12) Uani 1 1 d .
H3A H 0.7439 0.9573 0.8698 0.13(3) Uiso 1 1 calc R
O4 O 0.9307(4) 0.8480(2) 0.9704(2) 0.0615(9) Uani 1 1 d .
O5 O 1.1082(4) 0.5413(3) 0.5172(3) 0.0791(10) Uani 1 1 d .
O6 O 0.7651(3) 0.54141(19) 0.5582(2) 0.0500(7) Uani 1 1 d .
O7 O 0.5892(6) 0.3182(2) 0.5101(4) 0.1001(14) Uani 1 1 d .
O8 O 0.5679(4) 0.4361(2) 0.4017(3) 0.0619(9) Uani 1 1 d .
O9 O 0.6831(5) 0.7992(2) 0.2429(3) 0.0835(11) Uani 1 1 d .
O10 O 0.7855(3) 0.68903(18) 0.5382(2) 0.0460(7) Uani 1 1 d .
C1 C 0.8183(6) 0.8453(3) 0.8744(4) 0.0622(13) Uani 1 1 d .
C2 C 0.6662(6) 0.8013(4) 0.9134(5) 0.0764(16) Uani 1 1 d .
H2A H 0.6566 0.8049 0.9970 0.092 Uiso 1 1 calc R
H2B H 0.5706 0.8272 0.8774 0.092 Uiso 1 1 calc R
C3 C 0.6835(6) 0.7114(5) 0.8762(5) 0.0781(16) Uani 1 1 d .
C4 C 1.0959(6) 0.8404(3) 0.9273(4) 0.0616(13) Uani 1 1 d .
C5 C 1.0751(5) 0.7727(3) 0.8323(4) 0.0555(12) Uani 1 1 d .
H5A H 1.0804 0.7167 0.8709 0.067 Uiso 1 1 calc R
C6 C 1.2097(6) 0.7729(4) 0.7399(5) 0.0772(17) Uani 1 1 d .
H6A H 1.2012 0.8243 0.6928 0.093 Uiso 1 1 calc R
H6B H 1.3162 0.7724 0.7776 0.093 Uiso 1 1 calc R
C7 C 1.1899(6) 0.6955(4) 0.6649(4) 0.0718(15) Uani 1 1 d .
H7A H 1.2705 0.6537 0.6675 0.086 Uiso 1 1 calc R
C8 C 1.0604(6) 0.6837(3) 0.5940(4) 0.0609(12) Uani 1 1 d .
C9 C 0.9244(5) 0.7464(3) 0.5646(4) 0.0511(11) Uani 1 1 d .
C10 C 0.8978(5) 0.7836(3) 0.7859(4) 0.0515(11) Uani 1 1 d .
C11 C 0.9585(7) 0.7956(3) 0.4521(4) 0.0656(13) Uani 1 1 d .
H11A H 1.0506 0.8333 0.4660 0.079 Uiso 1 1 calc R
H11B H 0.8649 0.8313 0.4337 0.079 Uiso 1 1 calc R
C12 C 0.9948(6) 0.7391(3) 0.3451(4) 0.0642(13) Uani 1 1 d .
H12A H 1.0278 0.7768 0.2828 0.077 Uiso 1 1 calc R
H12B H 1.0877 0.7033 0.3648 0.077 Uiso 1 1 calc R
C13 C 0.8592(5) 0.6806(3) 0.2971(4) 0.0511(11) Uani 1 1 d .
C14 C 1.0213(5) 0.6026(3) 0.5348(4) 0.0558(12) Uani 1 1 d .
C15 C 0.8410(5) 0.6087(3) 0.4968(3) 0.0449(10) Uani 1 1 d .
C16 C 0.8144(5) 0.5986(3) 0.3663(4) 0.0455(10) Uani 1 1 d .
H16A H 0.8806 0.5507 0.3390 0.055 Uiso 1 1 calc R
C17 C 0.6965(6) 0.7267(3) 0.2819(4) 0.0565(12) Uani 1 1 d .
C18 C 0.9041(7) 0.6536(3) 0.1716(4) 0.0685(14) Uani 1 1 d .
H18A H 0.9318 0.7036 0.1276 0.103 Uiso 1 1 calc R
H18B H 0.8129 0.6253 0.1353 0.103 Uiso 1 1 calc R
H18C H 0.9955 0.6153 0.1746 0.103 Uiso 1 1 calc R
C19 C 0.8718(6) 0.8085(3) 0.6601(4) 0.0578(12) Uani 1 1 d .
H19A H 0.9282 0.8622 0.6478 0.069 Uiso 1 1 calc R
H19B H 0.7565 0.8196 0.6484 0.069 Uiso 1 1 calc R
C20 C 0.5563(5) 0.6700(3) 0.3169(4) 0.0506(11) Uani 1 1 d .
H20A H 0.5165 0.6900 0.3919 0.061 Uiso 1 1 calc R
C21 C 0.4160(7) 0.6729(4) 0.2293(5) 0.0777(16) Uani 1 1 d .
H21A H 0.3745 0.7303 0.2241 0.117 Uiso 1 1 calc R
H21B H 0.3311 0.6350 0.2539 0.117 Uiso 1 1 calc R
H21C H 0.4538 0.6551 0.1547 0.117 Uiso 1 1 calc R
C22 C 0.6331(5) 0.5812(3) 0.3340(4) 0.0454(10) Uani 1 1 d .
H22A H 0.6291 0.5511 0.2593 0.055 Uiso 1 1 calc R
C23 C 0.5399(5) 0.5283(3) 0.4213(4) 0.0512(11) Uani 1 1 d .
H23A H 0.4234 0.5406 0.4126 0.061 Uiso 1 1 calc R
C24 C 0.5915(5) 0.5407(3) 0.5479(4) 0.0506(11) Uani 1 1 d .
H24A H 0.5413 0.5911 0.5831 0.061 Uiso 1 1 calc R
C25 C 0.5378(6) 0.4573(3) 0.6036(4) 0.0593(12) Uani 1 1 d .
H25A H 0.4202 0.4604 0.6160 0.071 Uiso 1 1 calc R
C26 C 0.5681(6) 0.3942(3) 0.5058(5) 0.0672(14) Uani 1 1 d .
C27 C 0.6211(8) 0.4346(4) 0.7183(5) 0.0860(18) Uani 1 1 d .
H27A H 0.5789 0.3811 0.7461 0.129 Uiso 1 1 calc R
H27B H 0.6006 0.4788 0.7741 0.129 Uiso 1 1 calc R
H27C H 0.7362 0.4294 0.7072 0.129 Uiso 1 1 calc R
C29 C 1.1599(8) 0.9274(4) 0.8850(5) 0.0882(19) Uani 1 1 d .
H29A H 1.1700 0.9660 0.9497 0.132 Uiso 1 1 calc R
H29B H 1.0851 0.9508 0.8285 0.132 Uiso 1 1 calc R
H29C H 1.2644 0.9197 0.8505 0.132 Uiso 1 1 calc R
C30 C 1.2010(6) 0.8088(5) 1.0284(4) 0.0821(17) Uani 1 1 d .
H30A H 1.1610 0.7544 1.0544 0.123 Uiso 1 1 calc R
H30B H 1.1968 0.8494 1.0908 0.123 Uiso 1 1 calc R
H30C H 1.3114 0.8026 1.0038 0.123 Uiso 1 1 calc R
OW1 O 0.664(2) 0.0239(8) 0.0045(7) 0.154(5) Uani 1 1 d D
OW2 O 0.8347(14) -0.0355(5) 0.2047(7) 0.177(3) Uani 1 1 d D
H1 H 0.686(9) 0.073(2) 0.026(6) 0.18(3) Uiso 1 1 d D
H2 H 0.579(10) 0.012(6) 0.038(12) 0.12(8) Uiso 1 1 d D
H3 H 0.929(4) -0.013(4) 0.188(6) 0.18(2) Uiso 1 1 d D
H4 H 0.786(19) -0.03(3) 0.142(11) 0.17(3) Uiso 1 1 d D

loop_
_atom_site_aniso_label
_atom_site_aniso_U_11
_atom_site_aniso_U_22
_atom_site_aniso_U_33
_atom_site_aniso_U_23
_atom_site_aniso_U_13
_atom_site_aniso_U_12
O1 0.0427(16) 0.067(2) 0.069(2) 0.0103(17) 0.0014(14) -0.0085(15)
O2 0.099(3) 0.137(4) 0.142(4) -0.006(3) 0.044(3) -0.062(3)
O3 0.120(3) 0.076(3) 0.060(2) -0.001(2) -0.017(2) 0.024(2)
O4 0.059(2) 0.079(2) 0.0469(18) 0.0075(16) -0.0082(14) -0.0111(17)
O5 0.056(2) 0.076(3) 0.105(3) -0.002(2) -0.0030(19) 0.020(2)
O6 0.0468(17) 0.0478(17) 0.0556(17) 0.0143(14) 0.0047(13) -0.0021(14)
O7 0.129(4) 0.048(2) 0.125(3) 0.011(2) 0.050(3) -0.004(2)
O8 0.066(2) 0.0480(19) 0.072(2) -0.0011(16) 0.0126(16) -0.0066(16)
O9 0.098(3) 0.057(2) 0.096(3) 0.026(2) 0.008(2) 0.013(2)
O10 0.0416(15) 0.0478(17) 0.0486(16) 0.0009(13) -0.0006(12) 0.0015(14)
C1 0.061(3) 0.074(4) 0.051(3) 0.003(3) -0.008(2) -0.003(3)
C2 0.055(3) 0.110(5) 0.064(3) -0.017(3) -0.003(2) -0.005(3)
C3 0.054(3) 0.110(5) 0.071(3) -0.001(3) 0.008(3) -0.024(3)
C4 0.061(3) 0.078(4) 0.046(3) 0.009(2) -0.008(2) -0.020(3)
C5 0.043(2) 0.068(3) 0.055(3) 0.013(2) -0.008(2) -0.011(2)
C6 0.048(3) 0.112(5) 0.071(4) -0.010(3) -0.002(2) -0.020(3)
C7 0.043(3) 0.106(4) 0.067(3) -0.002(3) 0.002(2) -0.002(3)
C8 0.047(3) 0.068(3) 0.068(3) 0.001(3) -0.003(2) -0.001(2)
C9 0.044(2) 0.054(3) 0.055(3) 0.004(2) -0.0053(19) -0.007(2)
C10 0.052(3) 0.054(3) 0.047(3) 0.006(2) -0.004(2) -0.012(2)
C11 0.076(3) 0.065(3) 0.056(3) 0.007(3) 0.004(2) -0.024(3)
C12 0.071(3) 0.063(3) 0.059(3) 0.010(2) 0.013(2) -0.016(3)
C13 0.057(3) 0.046(2) 0.050(3) 0.008(2) 0.010(2) 0.000(2)
C14 0.043(2) 0.061(3) 0.064(3) 0.009(2) 0.002(2) 0.006(2)
C15 0.039(2) 0.046(3) 0.049(2) 0.008(2) 0.0067(18) 0.003(2)
C16 0.044(2) 0.042(2) 0.051(2) 0.0050(19) 0.0074(18) 0.0053(19)
C17 0.076(3) 0.047(3) 0.047(2) 0.007(2) 0.006(2) 0.009(2)
C18 0.080(4) 0.072(3) 0.055(3) 0.002(2) 0.019(3) -0.005(3)
C19 0.061(3) 0.055(3) 0.057(3) -0.002(2) -0.009(2) -0.003(2)
C20 0.056(3) 0.049(3) 0.047(2) -0.002(2) -0.0043(19) 0.008(2)
C21 0.077(4) 0.072(4) 0.084(4) 0.003(3) -0.025(3) 0.020(3)
C22 0.049(2) 0.042(2) 0.046(2) -0.0026(18) 0.0002(19) 0.0062(19)
C23 0.044(2) 0.051(3) 0.059(3) 0.002(2) 0.006(2) 0.002(2)
C24 0.046(3) 0.048(3) 0.059(3) 0.005(2) 0.013(2) 0.002(2)
C25 0.055(3) 0.060(3) 0.063(3) 0.011(2) 0.017(2) -0.006(2)
C26 0.067(3) 0.050(3) 0.086(4) 0.015(3) 0.024(3) -0.006(2)
C27 0.098(4) 0.079(4) 0.081(4) 0.031(3) 0.002(3) -0.015(3)
C29 0.107(5) 0.082(4) 0.076(4) 0.008(3) 0.001(3) -0.040(4)
C30 0.066(3) 0.127(5) 0.053(3) 0.013(3) -0.014(2) -0.012(3)
OW1 0.206(13) 0.177(8) 0.109(5) 0.011(5) 0.036(7) 0.166(8)
OW2 0.162(11) 0.114(5) 0.155(6) 0.005(4) 0.007(7) -0.016(6)

loop_
_atom_type_symbol
_atom_type_description
_atom_type_scat_dispersion_real
_atom_type_scat_dispersion_imag
_atom_type_scat_source
C C 0.0033 0.0016 'International Tables Vol C Tables 4.2.6.8 and 6.1.1.4'
H H 0.0000 0.0000 'International Tables Vol C Tables 4.2.6.8 and 6.1.1.4'
O O 0.0106 0.0060 'International Tables Vol C Tables 4.2.6.8 and 6.1.1.4'

loop_
_geom_angle_atom_site_label_1
_geom_angle_atom_site_label_2
_geom_angle_atom_site_label_3
_geom_angle
C3 O1 C10 111.4(4)
C1 O3 H3A 109.5
C1 O4 C4 109.1(3)
C15 O6 C24 114.3(3)
C26 O8 C23 109.3(4)
C15 O10 C9 110.7(3)
O3 C1 O4 111.5(4)
O3 C1 C2 115.4(5)
O4 C1 C2 108.2(4)
O3 C1 C10 110.6(4)
O4 C1 C10 104.6(4)
C2 C1 C10 105.9(4)
C3 C2 C1 105.3(4)
C3 C2 H2A 110.7
C1 C2 H2A 110.7
C3 C2 H2B 110.7
C1 C2 H2B 110.7
H2A C2 H2B 108.8
O2 C3 O1 119.5(6)
O2 C3 C2 129.1(5)
O1 C3 C2 111.4(5)
O4 C4 C30 106.6(4)
O4 C4 C5 101.9(3)
C30 C4 C5 112.3(5)
O4 C4 C29 111.1(5)
C30 C4 C29 109.7(4)
C5 C4 C29 114.7(4)
C4 C5 C6 114.7(4)
C4 C5 C10 105.3(4)
C6 C5 C10 116.0(4)
C4 C5 H5A 106.7
C6 C5 H5A 106.7
C10 C5 H5A 106.7
C7 C6 C5 108.9(4)
C7 C6 H6A 109.9
C5 C6 H6A 109.9
C7 C6 H6B 109.9
C5 C6 H6B 109.9
H6A C6 H6B 108.3
C8 C7 C6 122.7(5)
C8 C7 H7A 118.6
C6 C7 H7A 118.6
C7 C8 C14 124.4(5)
C7 C8 C9 128.3(5)
C14 C8 C9 107.3(4)
O10 C9 C8 102.6(4)
O10 C9 C19 107.7(3)
C8 C9 C19 117.6(4)
O10 C9 C11 106.3(3)
C8 C9 C11 111.5(4)
C19 C9 C11 110.3(4)
O1 C10 C19 107.9(3)
O1 C10 C5 107.2(3)
C19 C10 C5 118.4(4)
O1 C10 C1 103.5(3)
C19 C10 C1 114.6(4)
C5 C10 C1 104.1(3)
C9 C11 C12 115.3(4)
C9 C11 H11A 108.4
C12 C11 H11A 108.4
C9 C11 H11B 108.4
C12 C11 H11B 108.4
H11A C11 H11B 107.5
C13 C12 C11 118.5(4)
C13 C12 H12A 107.7
C11 C12 H12A 107.7
C13 C12 H12B 107.7
C11 C12 H12B 107.7
H12A C12 H12B 107.1
C17 C13 C12 112.9(4)
C17 C13 C18 104.0(4)
C12 C13 C18 108.3(4)
C17 C13 C16 103.4(3)
C12 C13 C16 118.7(4)
C18 C13 C16 108.4(4)
O5 C14 C8 129.2(4)
O5 C14 C15 124.5(5)
C8 C14 C15 106.3(4)
O6 C15 O10 109.9(3)
O6 C15 C16 111.0(3)
O10 C15 C16 112.4(3)
O6 C15 C14 104.0(3)
O10 C15 C14 105.7(3)
C16 C15 C14 113.3(3)
C15 C16 C22 112.1(3)
C15 C16 C13 112.9(3)
C22 C16 C13 104.8(3)
C15 C16 H16A 109.0
C22 C16 H16A 109.0
C13 C16 H16A 109.0
O9 C17 C20 125.2(5)
O9 C17 C13 123.5(5)
C20 C17 C13 111.3(4)
C13 C18 H18A 109.5
C13 C18 H18B 109.5
H18A C18 H18B 109.5
C13 C18 H18C 109.5
H18A C18 H18C 109.5
H18B C18 H18C 109.5
C10 C19 C9 119.2(4)
C10 C19 H19A 107.5
C9 C19 H19A 107.5
C10 C19 H19B 107.5
C9 C19 H19B 107.5
H19A C19 H19B 107.0
C17 C20 C21 112.3(4)
C17 C20 C22 104.4(3)
C21 C20 C22 114.6(4)
C17 C20 H20A 108.4
C21 C20 H20A 108.4
C22 C20 H20A 108.4
C20 C21 H21A 109.5
C20 C21 H21B 109.5
H21A C21 H21B 109.5
C20 C21 H21C 109.5
H21A C21 H21C 109.5
H21B C21 H21C 109.5
C23 C22 C20 111.4(3)
C23 C22 C16 115.3(3)
C20 C22 C16 105.3(3)
C23 C22 H22A 108.2
C20 C22 H22A 108.2
C16 C22 H22A 108.2
O8 C23 C22 110.3(3)
O8 C23 C24 103.2(4)
C22 C23 C24 115.5(4)
O8 C23 H23A 109.2
C22 C23 H23A 109.2
C24 C23 H23A 109.2
O6 C24 C25 105.6(4)
O6 C24 C23 109.9(3)
C25 C24 C23 102.6(4)
O6 C24 H24A 112.7
C25 C24 H24A 112.7
C23 C24 H24A 112.7
C26 C25 C24 101.0(3)
C26 C25 C27 114.6(5)
C24 C25 C27 116.0(4)
C26 C25 H25A 108.3
C24 C25 H25A 108.3
C27 C25 H25A 108.3
O7 C26 O8 120.5(5)
O7 C26 C25 129.5(5)
O8 C26 C25 110.0(4)
C25 C27 H27A 109.5
C25 C27 H27B 109.5
H27A C27 H27B 109.5
C25 C27 H27C 109.5
H27A C27 H27C 109.5
H27B C27 H27C 109.5
C4 C29 H29A 109.5
C4 C29 H29B 109.5
H29A C29 H29B 109.5
C4 C29 H29C 109.5
H29A C29 H29C 109.5
H29B C29 H29C 109.5
C4 C30 H30A 109.5
C4 C30 H30B 109.5
H30A C30 H30B 109.5
C4 C30 H30C 109.5
H30A C30 H30C 109.5
H30B C30 H30C 109.5
H1 OW1 H2 105(9)
H3 OW2 H4 101(17)

loop_
_geom_bond_atom_site_label_1
_geom_bond_atom_site_label_2
_geom_bond_distance
O1 C3 1.360(6)
O1 C10 1.482(5)
O2 C3 1.209(7)
O3 C1 1.410(6)
O3 H3A 0.8200
O4 C1 1.429(6)
O4 C4 1.458(6)
O5 C14 1.213(6)
O6 C15 1.416(5)
O6 C24 1.429(5)
O7 C26 1.200(6)
O8 C26 1.366(6)
O8 C23 1.476(5)
O9 C17 1.222(5)
O10 C15 1.420(5)
O10 C9 1.477(5)
C1 C2 1.501(7)
C1 C10 1.555(7)
C2 C3 1.474(9)
C2 H2A 0.9700
C2 H2B 0.9700
C4 C30 1.519(7)
C4 C5 1.529(7)
C4 C29 1.539(7)
C5 C6 1.549(7)
C5 C10 1.553(6)
C5 H5A 0.9800
C6 C7 1.493(8)
C6 H6A 0.9700
C6 H6B 0.9700
C7 C8 1.343(7)
C7 H7A 0.9300
C8 C14 1.470(7)
C8 C9 1.518(7)
C9 C19 1.534(6)
C9 C11 1.537(6)
C10 C19 1.512(6)
C11 C12 1.548(7)
C11 H11A 0.9700
C11 H11B 0.9700
C12 C13 1.537(7)
C12 H12A 0.9700
C12 H12B 0.9700
C13 C17 1.525(7)
C13 C18 1.556(7)
C13 C16 1.556(6)
C14 C15 1.540(6)
C15 C16 1.524(6)
C16 C22 1.553(6)
C16 H16A 0.9800
C17 C20 1.512(7)
C18 H18A 0.9600
C18 H18B 0.9600
C18 H18C 0.9600
C19 H19A 0.9700
C19 H19B 0.9700
C20 C21 1.519(7)
C20 C22 1.535(6)
C20 H20A 0.9800
C21 H21A 0.9600
C21 H21B 0.9600
C21 H21C 0.9600
C22 C23 1.519(6)
C22 H22A 0.9800
C23 C24 1.524(6)
C23 H23A 0.9800
C24 C25 1.519(6)
C24 H24A 0.9800
C25 C26 1.520(7)
C25 C27 1.520(7)
C25 H25A 0.9800
C27 H27A 0.9600
C27 H27B 0.9600
C27 H27C 0.9600
C29 H29A 0.9600
C29 H29B 0.9600
C29 H29C 0.9600
C30 H30A 0.9600
C30 H30B 0.9600
C30 H30C 0.9600
OW1 H1 0.82(2)
OW1 H2 0.83(10)
OW2 H3 0.87(2)
OW2 H4 0.8(2)

loop_
_geom_hbond_atom_site_label_D
_geom_hbond_atom_site_label_H
_geom_hbond_atom_site_label_A
_geom_hbond_distance_DH
_geom_hbond_distance_HA
_geom_hbond_distance_DA
_geom_hbond_angle_DHA
_geom_hbond_site_symmetry_A
O3 H3A OW1 0.82 1.99 2.790(8) 166.0 1_566

loop_
_geom_torsion_atom_site_label_1
_geom_torsion_atom_site_label_2
_geom_torsion_atom_site_label_3
_geom_torsion_atom_site_label_4
_geom_torsion
C4 O4 C1 O3 -85.8(5)
C4 O4 C1 C2 146.2(4)
C4 O4 C1 C10 33.7(5)
O3 C1 C2 C3 137.7(5)
O4 C1 C2 C3 -96.7(5)
C10 C1 C2 C3 15.1(5)
C10 O1 C3 O2 179.2(5)
C10 O1 C3 C2 0.0(6)
C1 C2 C3 O2 171.0(6)
C1 C2 C3 O1 -9.8(6)
C1 O4 C4 C30 -158.2(4)
C1 O4 C4 C5 -40.3(5)
C1 O4 C4 C29 82.4(5)
O4 C4 C5 C6 158.6(4)
C30 C4 C5 C6 -87.7(5)
C29 C4 C5 C6 38.4(6)
O4 C4 C5 C10 29.7(4)
C30 C4 C5 C10 143.4(4)
C29 C4 C5 C10 -90.4(5)
C4 C5 C6 C7 170.7(4)
C10 C5 C6 C7 -66.0(6)
C5 C6 C7 C8 66.0(7)
C6 C7 C8 C14 -168.6(5)
C6 C7 C8 C9 7.6(8)
C15 O10 C9 C8 -27.4(4)
C15 O10 C9 C19 -152.1(3)
C15 O10 C9 C11 89.7(4)
C7 C8 C9 O10 -151.6(5)
C14 C8 C9 O10 25.2(4)
C7 C8 C9 C19 -33.6(7)
C14 C8 C9 C19 143.1(4)
C7 C8 C9 C11 95.1(6)
C14 C8 C9 C11 -88.2(5)
C3 O1 C10 C19 -112.3(4)
C3 O1 C10 C5 119.2(4)
C3 O1 C10 C1 9.5(4)
C4 C5 C10 O1 -120.0(4)
C6 C5 C10 O1 111.9(5)
C4 C5 C10 C19 117.8(4)
C6 C5 C10 C19 -10.3(6)
C4 C5 C10 C1 -10.8(4)
C6 C5 C10 C1 -138.8(5)
O3 C1 C10 O1 -140.6(4)
O4 C1 C10 O1 99.3(4)
C2 C1 C10 O1 -14.9(5)
O3 C1 C10 C19 -23.4(5)
O4 C1 C10 C19 -143.5(4)
C2 C1 C10 C19 102.3(5)
O3 C1 C10 C5 107.4(4)
O4 C1 C10 C5 -12.7(4)
C2 C1 C10 C5 -126.9(4)
O10 C9 C11 C12 -57.3(5)
C8 C9 C11 C12 53.8(6)
C19 C9 C11 C12 -173.7(4)
C9 C11 C12 C13 64.8(6)
C11 C12 C13 C17 47.9(6)
C11 C12 C13 C18 162.5(4)
C11 C12 C13 C16 -73.4(6)
C7 C8 C14 O5 -17.8(8)
C9 C8 C14 O5 165.3(5)
C7 C8 C14 C15 162.1(5)
C9 C8 C14 C15 -14.8(5)
C24 O6 C15 O10 59.8(4)
C24 O6 C15 C16 -65.2(4)
C24 O6 C15 C14 172.6(3)
C9 O10 C15 O6 130.5(3)
C9 O10 C15 C16 -105.3(4)
C9 O10 C15 C14 18.7(4)
O5 C14 C15 O6 62.1(5)
C8 C14 C15 O6 -117.7(4)
O5 C14 C15 O10 178.0(4)
C8 C14 C15 O10 -1.9(4)
O5 C14 C15 C16 -58.5(6)
C8 C14 C15 C16 121.6(4)
O6 C15 C16 C22 48.5(4)
O10 C15 C16 C22 -75.1(4)
C14 C15 C16 C22 165.1(4)
O6 C15 C16 C13 166.6(3)
O10 C15 C16 C13 43.0(4)
C14 C15 C16 C13 -76.8(5)
C17 C13 C16 C15 -95.4(4)
C12 C13 C16 C15 30.6(5)
C18 C13 C16 C15 154.6(4)
C17 C13 C16 C22 26.8(4)
C12 C13 C16 C22 152.8(4)
C18 C13 C16 C22 -83.2(4)
C12 C13 C17 O9 41.7(6)
C18 C13 C17 O9 -75.4(6)
C16 C13 C17 O9 171.4(4)
C12 C13 C17 C20 -140.4(4)
C18 C13 C17 C20 102.5(4)
C16 C13 C17 C20 -10.7(5)
O1 C10 C19 C9 -57.2(5)
C5 C10 C19 C9 64.7(6)
C1 C10 C19 C9 -171.9(4)
O10 C9 C19 C10 89.3(5)
C8 C9 C19 C10 -25.9(6)
C11 C9 C19 C10 -155.2(4)
O9 C17 C20 C21 43.2(6)
C13 C17 C20 C21 -134.6(4)
O9 C17 C20 C22 168.0(5)
C13 C17 C20 C22 -9.8(5)
C17 C20 C22 C23 152.3(4)
C21 C20 C22 C23 -84.5(5)
C17 C20 C22 C16 26.6(4)
C21 C20 C22 C16 149.8(4)
C15 C16 C22 C23 -34.1(5)
C13 C16 C22 C23 -156.9(3)
C15 C16 C22 C20 89.1(4)
C13 C16 C22 C20 -33.7(4)
C26 O8 C23 C22 146.0(4)
C26 O8 C23 C24 22.1(4)
C20 C22 C23 O8 156.3(3)
C16 C22 C23 O8 -83.8(4)
C20 C22 C23 C24 -87.1(5)
C16 C22 C23 C24 32.8(5)
C15 O6 C24 C25 171.6(3)
C15 O6 C24 C23 61.7(5)
O8 C23 C24 O6 76.4(4)
C22 C23 C24 O6 -44.1(5)
O8 C23 C24 C25 -35.5(4)
C22 C23 C24 C25 -156.0(4)
O6 C24 C25 C26 -80.2(4)
C23 C24 C25 C26 34.9(4)
O6 C24 C25 C27 44.2(6)
C23 C24 C25 C27 159.3(5)
C23 O8 C26 O7 -179.9(5)
C23 O8 C26 C25 0.6(5)
C24 C25 C26 O7 157.6(6)
C27 C25 C26 O7 32.2(8)
C24 C25 C26 O8 -22.9(5)
C27 C25 C26 O8 -148.3(5)

loop_
_cod_related_entry_id
_cod_related_entry_code
_cod_related_entry_database
1 30651600 ChemSpider
